data_7152971
loop_
_publ_author_name
'Gulzar, Naeem'
'Klussmann, Martin'

_publ_section_title
;
 Aerobic C-H amination of tetrahydrocarbazole derivatives via
 photochemically generated hydroperoxides.
;
_journal_issue 27
_journal_name_full 'Organic &amp; biomolecular chemistry'
_journal_page_first 4516
_journal_page_last 4520
_journal_paper_doi 10.1039/c3ob40919h
_journal_volume 11
_journal_year 2013
_chemical_compound_source dimethylsulfoxid
_chemical_formula_moiety 'C19 H16 N2 O3 S, C2 H6 O S'
_chemical_formula_sum 'C21 H22 N2 O4 S2'
_chemical_formula_weight 430.53
_space_group_crystal_system monoclinic
_space_group_IT_number 14
_space_group_name_Hall '-P 2yn'
_space_group_name_H-M_alt 'P 1 21/n 1'
_symmetry_cell_setting monoclinic
_symmetry_Int_Tables_number 14
_symmetry_space_group_name_Hall '-P 2yn'
_symmetry_space_group_name_H-M 'P 1 21/n 1'
_atom_sites_solution_hydrogens geom
_atom_sites_solution_primary direct
_atom_sites_solution_secondary difmap
_audit_block_code GUl-GB-471-01
_audit_creation_date 2011-11-08
_audit_creation_method
;
Olex2 1.1
(compiled 2011.09.07 svn.r1971, GUI svn.r3853)
;
_cell_angle_alpha 90.00
_cell_angle_beta 94.389(4)
_cell_angle_gamma 90.00
_cell_formula_units_Z 4
_cell_length_a 11.338(2)
_cell_length_b 7.9222(17)
_cell_length_c 22.498(5)
_cell_measurement_reflns_used 9744
_cell_measurement_temperature 100
_cell_measurement_theta_max 34.9642
_cell_measurement_theta_min 2.7267
_cell_volume 2014.9(7)
_computing_cell_refinement 'SAINT software (Bruker AXS, 2004)'
_computing_data_collection 'APEX2 (Bruker AXS, 2008)'
_computing_data_reduction 'SAINT software (Bruker AXS, 2004)'
_computing_molecular_graphics 'DIAMOND (Crystal Impact GbR, 2005)'
_computing_publication_material
;
O. V. Dolomanov, L. J. Bourhis, R. J. Gildea, J. A. K. Howard and H. Puschmann,
OLEX2: a complete structure solution, refinement and analysis program.
J. Appl. Cryst. (2009). 42, 339-341.
;
_computing_structure_refinement 'SHELXL-97 (G. M. Sheldrick, 2008)'
_computing_structure_solution 'SHELXS-97 (G. M. Sheldrick, 2008)'
_diffrn_ambient_temperature 100
_diffrn_detector_area_resol_mean 66.67
_diffrn_measured_fraction_theta_full 1.000
_diffrn_measured_fraction_theta_max 0.993
_diffrn_measurement_device_type 'Bruker-AXS Kappa Mach3 APEX-II'
_diffrn_measurement_method 'CCD \f- and \w-scans'
_diffrn_radiation_monochromator 'Incoatec Helios mirrors'
_diffrn_radiation_source '0.2 x 2mm^2^ focus rotating anode'
_diffrn_radiation_type Mo-K\a
_diffrn_radiation_wavelength 0.71073
_diffrn_reflns_av_R_equivalents 0.0296
_diffrn_reflns_av_unetI/netI 0.0172
_diffrn_reflns_limit_h_max 18
_diffrn_reflns_limit_h_min -18
_diffrn_reflns_limit_k_max 12
_diffrn_reflns_limit_k_min -12
_diffrn_reflns_limit_l_max 36
_diffrn_reflns_limit_l_min -36
_diffrn_reflns_number 70025
_diffrn_reflns_theta_full 27.50
_diffrn_reflns_theta_max 35.06
_diffrn_reflns_theta_min 1.82
_diffrn_source_current 30.0
_diffrn_source_power 1.5
_diffrn_source_voltage 50.0
_diffrn_standards_number 0
_exptl_absorpt_coefficient_mu 0.295
_exptl_absorpt_correction_T_max 0.98983
_exptl_absorpt_correction_T_min 0.95788
_exptl_absorpt_correction_type gaussian
_exptl_absorpt_process_details 'SADABS (Bruker AXS, 2008)'
_exptl_crystal_colour colourless
_exptl_crystal_colour_primary colourless
_exptl_crystal_density_diffrn 1.419
_exptl_crystal_description plate
_exptl_crystal_F_000 904
_exptl_crystal_size_max 0.260
_exptl_crystal_size_mid 0.203
_exptl_crystal_size_min 0.061
_refine_diff_density_max 1.230
_refine_diff_density_min -0.678
_refine_diff_density_rms 0.073
_refine_ls_extinction_method none
_refine_ls_goodness_of_fit_ref 1.101
_refine_ls_hydrogen_treatment mixed
_refine_ls_matrix_type full
_refine_ls_number_parameters 268
_refine_ls_number_reflns 8855
_refine_ls_number_restraints 0
_refine_ls_restrained_S_all 1.101
_refine_ls_R_factor_all 0.0513
_refine_ls_R_factor_gt 0.0434
_refine_ls_shift/su_max 0.001
_refine_ls_shift/su_mean 0.000
_refine_ls_structure_factor_coef Fsqd
_refine_ls_weighting_details 'calc w=1/[\s^2^(Fo^2^)+(0.0510P)^2^+1.3904P] where P=(Fo^2^+2Fc^2^)/3'
_refine_ls_weighting_scheme calc
_refine_ls_wR_factor_gt 0.1124
_refine_ls_wR_factor_ref 0.1176
_reflns_number_gt 7748
_reflns_number_total 8855
_reflns_threshold_expression >2sigma(I)
_cod_data_source_file c3ob40919h.txt
_cod_data_source_block 7606sadabs
_cod_depositor_comments
;
The following automatic conversions were performed:

'_symmetry_cell_setting' value 'MONOCLINIC' changed to 'monoclinic'
according to /home/saulius/struct/CIF-dictionaries/cif_core.dic
dictionary named 'cif_core.dic' version 2.4.2 from 2011-04-26.

Automatic conversion script
Id: cif_fix_values 1891 2012-01-12 08:04:46Z andrius 
;
_cod_original_sg_symbol_Hall '-p 2yn'
_cod_original_sg_symbol_H-M P21/n
_cod_database_code 7152971

loop_
_space_group_symop_id
_space_group_symop_operation_xyz
1 'x, y, z'
2 '-x+1/2, y+1/2, -z+1/2'
3 '-x, -y, -z'
4 'x-1/2, -y-1/2, z-1/2'

loop_
_atom_site_label
_atom_site_type_symbol
_atom_site_fract_x
_atom_site_fract_y
_atom_site_fract_z
_atom_site_U_iso_or_equiv
_atom_site_adp_type
_atom_site_occupancy
_atom_site_symmetry_multiplicity
_atom_site_calc_flag
_atom_site_refinement_flags
S1 S 0.59291(2) 0.50985(3) 0.095329(12) 0.01432(6) Uani 1 1 d .
S2 S 0.77860(3) 0.97434(4) 0.167038(13) 0.01917(7) Uani 1 1 d .
O1 O 0.73458(8) 0.16653(11) 0.01138(4) 0.01939(16) Uani 1 1 d .
O2 O 0.65264(9) 0.57517(12) 0.14896(4) 0.02161(17) Uani 1 1 d .
O3 O 0.51499(8) 0.62309(11) 0.06139(4) 0.01997(16) Uani 1 1 d .
O4 O 0.80336(10) 1.16072(12) 0.16844(5) 0.0274(2) Uani 1 1 d .
N1 N 0.92775(8) 0.41899(12) 0.11684(4) 0.01523(16) Uani 1 1 d .
H1 H 0.8881(19) 0.332(3) 0.1290(10) 0.035(5) Uiso 1 1 d .
N2 N 0.69029(8) 0.42323(11) 0.05267(4) 0.01306(15) Uani 1 1 d .
C1 C 1.03210(9) 0.47524(14) 0.14540(5) 0.01455(17) Uani 1 1 d .
C2 C 1.10022(10) 0.40681(16) 0.19396(5) 0.01825(19) Uani 1 1 d .
H2 H 1.0768 0.3093 0.2129 0.022 Uiso 1 1 calc R
C3 C 1.20448(10) 0.49040(17) 0.21291(5) 0.0198(2) Uani 1 1 d .
H3 H 1.2514 0.4484 0.2453 0.024 Uiso 1 1 calc R
C4 C 1.24009(10) 0.63691(17) 0.18404(6) 0.0203(2) Uani 1 1 d .
H4 H 1.3107 0.6892 0.1974 0.024 Uiso 1 1 calc R
C5 C 1.17222(10) 0.70528(15) 0.13612(6) 0.01833(19) Uani 1 1 d .
H5 H 1.1965 0.8025 0.1174 0.022 Uiso 1 1 calc R
C6 C 1.06611(9) 0.62473(14) 0.11646(5) 0.01391(17) Uani 1 1 d .
C7 C 0.97588(9) 0.65982(13) 0.07008(5) 0.01385(17) Uani 1 1 d .
C8 C 0.96257(10) 0.80595(14) 0.02799(5) 0.01731(19) Uani 1 1 d .
H8A H 1.0361 0.8232 0.0094 0.021 Uiso 1 1 calc R
H8B H 0.9460 0.9075 0.0500 0.021 Uiso 1 1 calc R
C9 C 0.86214(10) 0.77462(15) -0.02033(5) 0.01706(19) Uani 1 1 d .
H9A H 0.8382 0.8813 -0.0386 0.020 Uiso 1 1 calc R
H9B H 0.8908 0.7027 -0.0510 0.020 Uiso 1 1 calc R
C10 C 0.75510(10) 0.69142(14) 0.00474(5) 0.01671(18) Uani 1 1 d .
H10A H 0.6910 0.6829 -0.0263 0.020 Uiso 1 1 calc R
H10B H 0.7282 0.7599 0.0368 0.020 Uiso 1 1 calc R
C11 C 0.78865(9) 0.51531(13) 0.02824(5) 0.01388(17) Uani 1 1 d .
H11 H 0.8133 0.4495 -0.0056 0.017 Uiso 1 1 calc R
C12 C 0.89465(9) 0.53213(13) 0.07196(5) 0.01368(17) Uani 1 1 d .
C13 C 0.67296(9) 0.25105(13) 0.04143(5) 0.01466(17) Uani 1 1 d .
C14 C 0.57135(9) 0.19132(13) 0.07371(5) 0.01288(16) Uani 1 1 d .
C15 C 0.52628(10) 0.02848(14) 0.07376(5) 0.01600(18) Uani 1 1 d .
H15 H 0.5595 -0.0574 0.0523 0.019 Uiso 1 1 calc R
C16 C 0.42965(10) -0.00243(15) 0.10692(6) 0.0190(2) Uani 1 1 d .
H16 H 0.3975 -0.1104 0.1074 0.023 Uiso 1 1 calc R
C17 C 0.38044(10) 0.12617(16) 0.13941(6) 0.0201(2) Uani 1 1 d .
H17 H 0.3161 0.1025 0.1613 0.024 Uiso 1 1 calc R
C18 C 0.42618(10) 0.28973(16) 0.13957(5) 0.0187(2) Uani 1 1 d .
H18 H 0.3937 0.3762 0.1610 0.022 Uiso 1 1 calc R
C19 C 0.52227(9) 0.31742(13) 0.10627(5) 0.01367(17) Uani 1 1 d .
C20 C 0.67566(12) 0.94075(17) 0.22201(6) 0.0230(2) Uani 1 1 d .
H20A H 0.7079 0.9842 0.2597 0.035 Uiso 1 1 calc R
H20B H 0.6608 0.8220 0.2256 0.035 Uiso 1 1 calc R
H20C H 0.6029 0.9980 0.2103 0.035 Uiso 1 1 calc R
C21 C 0.90266(16) 0.8761(2) 0.20648(8) 0.0371(4) Uani 1 1 d .
H21A H 0.9724 0.8964 0.1859 0.056 Uiso 1 1 calc R
H21B H 0.8891 0.7567 0.2088 0.056 Uiso 1 1 calc R
H21C H 0.9133 0.9222 0.2460 0.056 Uiso 1 1 calc R

loop_
_atom_site_aniso_label
_atom_site_aniso_U_11
_atom_site_aniso_U_22
_atom_site_aniso_U_33
_atom_site_aniso_U_23
_atom_site_aniso_U_13
_atom_site_aniso_U_12
S1 0.01588(11) 0.01061(10) 0.01664(12) -0.00172(8) 0.00235(8) -0.00094(8)
S2 0.02765(14) 0.01500(12) 0.01520(12) 0.00036(9) 0.00390(10) -0.00214(10)
O1 0.0183(4) 0.0156(4) 0.0253(4) -0.0034(3) 0.0081(3) -0.0006(3)
O2 0.0268(4) 0.0183(4) 0.0197(4) -0.0066(3) 0.0013(3) -0.0047(3)
O3 0.0197(4) 0.0138(3) 0.0267(4) 0.0024(3) 0.0034(3) 0.0033(3)
O4 0.0373(5) 0.0153(4) 0.0305(5) 0.0046(3) 0.0075(4) -0.0073(4)
N1 0.0137(3) 0.0139(4) 0.0180(4) 0.0041(3) 0.0002(3) -0.0018(3)
N2 0.0121(3) 0.0105(3) 0.0167(4) -0.0003(3) 0.0023(3) -0.0022(3)
C1 0.0125(4) 0.0157(4) 0.0155(4) 0.0014(3) 0.0014(3) 0.0002(3)
C2 0.0163(4) 0.0227(5) 0.0157(4) 0.0026(4) 0.0011(3) 0.0025(4)
C3 0.0165(4) 0.0267(6) 0.0160(5) -0.0026(4) -0.0006(4) 0.0040(4)
C4 0.0145(4) 0.0226(5) 0.0232(5) -0.0056(4) -0.0015(4) 0.0000(4)
C5 0.0133(4) 0.0169(5) 0.0246(5) -0.0018(4) 0.0003(4) -0.0024(3)
C6 0.0119(4) 0.0132(4) 0.0166(4) -0.0008(3) 0.0014(3) -0.0011(3)
C7 0.0127(4) 0.0115(4) 0.0174(4) 0.0020(3) 0.0013(3) -0.0020(3)
C8 0.0156(4) 0.0137(4) 0.0226(5) 0.0052(4) 0.0019(4) -0.0026(3)
C9 0.0180(4) 0.0162(4) 0.0171(4) 0.0050(4) 0.0024(4) -0.0022(3)
C10 0.0146(4) 0.0162(4) 0.0191(5) 0.0054(4) -0.0001(3) -0.0012(3)
C11 0.0129(4) 0.0127(4) 0.0162(4) 0.0014(3) 0.0016(3) -0.0023(3)
C12 0.0122(4) 0.0122(4) 0.0165(4) 0.0025(3) 0.0007(3) -0.0015(3)
C13 0.0130(4) 0.0106(4) 0.0208(5) -0.0023(3) 0.0044(3) -0.0026(3)
C14 0.0129(4) 0.0115(4) 0.0143(4) 0.0002(3) 0.0012(3) -0.0015(3)
C15 0.0166(4) 0.0119(4) 0.0196(5) 0.0000(3) 0.0015(4) -0.0027(3)
C16 0.0177(4) 0.0165(5) 0.0228(5) 0.0036(4) 0.0020(4) -0.0051(4)
C17 0.0164(4) 0.0229(5) 0.0218(5) 0.0048(4) 0.0054(4) -0.0030(4)
C18 0.0176(4) 0.0197(5) 0.0198(5) 0.0004(4) 0.0068(4) 0.0001(4)
C19 0.0139(4) 0.0119(4) 0.0153(4) -0.0002(3) 0.0022(3) -0.0002(3)
C20 0.0291(6) 0.0201(5) 0.0205(5) 0.0004(4) 0.0058(4) -0.0058(4)
C21 0.0374(8) 0.0419(9) 0.0327(7) 0.0047(6) 0.0071(6) 0.0192(7)

loop_
_atom_type_symbol
_atom_type_description
_atom_type_scat_dispersion_real
_atom_type_scat_dispersion_imag
_atom_type_scat_source
C C 0.0033 0.0016 'International Tables Vol C Tables 4.2.6.8 and 6.1.1.4'
H H 0.0000 0.0000 'International Tables Vol C Tables 4.2.6.8 and 6.1.1.4'
N N 0.0061 0.0033 'International Tables Vol C Tables 4.2.6.8 and 6.1.1.4'
O O 0.0106 0.0060 'International Tables Vol C Tables 4.2.6.8 and 6.1.1.4'
S S 0.1246 0.1234 'International Tables Vol C Tables 4.2.6.8 and 6.1.1.4'

loop_
_exptl_crystal_face_index_h
_exptl_crystal_face_index_k
_exptl_crystal_face_index_l
_exptl_crystal_face_perp_dist
0.00 -1.00 0.00 0.1290
0.00 1.00 0.00 0.1310
1.00 0.00 0.00 0.0920
-1.00 0.00 0.00 0.1110
0.00 0.00 -1.00 0.0280
0.00 0.00 1.00 0.0330

loop_
_geom_angle_atom_site_label_1
_geom_angle_atom_site_label_2
_geom_angle_atom_site_label_3
_geom_angle
O2 S1 O3 116.95(6)
O2 S1 N2 110.01(5)
O2 S1 C19 112.84(6)
O3 S1 N2 111.02(5)
O3 S1 C19 110.46(5)
N2 S1 C19 93.04(5)
O4 S2 C20 105.25(6)
O4 S2 C21 106.23(9)
C21 S2 C20 97.06(8)
C1 N1 C12 107.88(9)
C11 N2 S1 124.40(7)
C13 N2 S1 114.58(7)
C13 N2 C11 121.02(9)
N1 C1 C2 130.01(10)
N1 C1 C6 108.06(9)
C2 C1 C6 121.93(10)
C3 C2 C1 117.38(11)
C2 C3 C4 121.24(11)
C5 C4 C3 121.37(11)
C4 C5 C6 118.63(11)
C1 C6 C7 107.00(9)
C5 C6 C1 119.44(10)
C5 C6 C7 133.56(10)
C6 C7 C8 130.06(9)
C12 C7 C6 106.18(9)
C12 C7 C8 123.72(10)
C7 C8 C9 110.92(9)
C10 C9 C8 112.11(9)
C9 C10 C11 109.74(9)
N2 C11 C10 113.90(9)
N2 C11 C12 113.01(9)
C12 C11 C10 108.13(9)
N1 C12 C11 125.55(9)
C7 C12 N1 110.85(9)
C7 C12 C11 123.51(10)
O1 C13 N2 124.15(10)
O1 C13 C14 126.81(10)
N2 C13 C14 109.01(9)
C15 C14 C13 126.58(10)
C19 C14 C13 112.83(9)
C19 C14 C15 120.59(10)
C14 C15 C16 117.93(10)
C15 C16 C17 120.97(11)
C16 C17 C18 121.06(10)
C19 C18 C17 116.93(11)
C14 C19 S1 110.40(8)
C14 C19 C18 122.52(10)
C18 C19 S1 126.99(9)

loop_
_geom_bond_atom_site_label_1
_geom_bond_atom_site_label_2
_geom_bond_distance
S1 O2 1.4342(10)
S1 O3 1.4371(9)
S1 N2 1.6654(10)
S1 C19 1.7483(11)
S2 O4 1.5029(11)
S2 C20 1.7843(13)
S2 C21 1.7837(17)
O1 C13 1.2108(13)
N1 C1 1.3765(14)
N1 C12 1.3806(14)
N2 C11 1.4735(14)
N2 C13 1.3984(14)
C1 C2 1.3981(16)
C1 C6 1.4191(15)
C2 C3 1.3931(17)
C3 C4 1.4043(19)
C4 C5 1.3860(17)
C5 C6 1.4031(15)
C6 C7 1.4316(15)
C7 C8 1.4959(15)
C7 C12 1.3709(14)
C8 C9 1.5331(17)
C9 C10 1.5266(16)
C10 C11 1.5298(16)
C11 C12 1.4996(15)
C13 C14 1.4856(15)
C14 C15 1.3876(15)
C14 C19 1.3808(15)
C15 C16 1.3935(16)
C16 C17 1.3950(18)
C17 C18 1.3956(18)
C18 C19 1.3860(15)

loop_
_cod_changelog_entry_id
_cod_changelog_entry_author
_cod_changelog_entry_date
_cod_changelog_entry_text
1 'Vaitkus, Antanas' 2022-06-28T20:13:00+03:00
;
 Removed the '_chemical_name_systematic' data item that had an incorrect value.
;
